data_4021255
loop_
_publ_author_name
'Hsiu-Chih Yeh'
'Wei-Ching Wu'
'Yuh-Sheng Wen'
'De-Chang Dai'
'Juen-Kai Wang'
'Chin-Ti Chen'

_publ_section_title
;
 Derivative of \a,\b-Dicyanostilbene: Convenient Precursor
 for the Synthesis of Diphenylmaleimide Compounds,
 E-Z Isomerization, Crystal Structure, and Solid-State Fluorescence
;
_journal_name_full 'Journal of Organic Chemistry'
_journal_page_first 6455
_journal_page_last 6462
_journal_paper_doi 10.1021/jo049512c
_journal_volume 69
_journal_year 2004
_chemical_formula_moiety 'C18 H14 N2 O2'
_chemical_formula_sum 'C18 H14 N2 O2'
_chemical_formula_weight 290.31
_space_group_IT_number 14
_symmetry_cell_setting monoclinic
_symmetry_space_group_name_Hall '-P 2yn'
_symmetry_space_group_name_H-M 'P 1 21/n 1'
_cell_angle_alpha 90.00
_cell_angle_beta 97.83(1)
_cell_angle_gamma 90.00
_cell_formula_units_Z 2
_cell_length_a 3.907(1)
_cell_length_b 23.189(2)
_cell_length_c 8.020(1)
_cell_measurement_temperature 300(2)
_cell_volume 719.8
_diffrn_ambient_temperature 300(2)
_exptl_crystal_density_diffrn 1.339
_cod_original_sg_symbol_H-M 'P 21/n'
_cod_database_code 4021255

loop_
_symmetry_equiv_pos_as_xyz
'x, y, z'
'-x+1/2, y+1/2, -z+1/2'
'-x, -y, -z'
'x-1/2, -y-1/2, z-1/2'

loop_
_atom_site_label
_atom_site_type_symbol
_atom_site_fract_x
_atom_site_fract_y
_atom_site_fract_z
_atom_site_U_iso_or_equiv
_atom_site_adp_type
_atom_site_occupancy
_atom_site_symmetry_multiplicity
_atom_site_calc_flag
_atom_site_refinement_flags
_atom_site_disorder_assembly
_atom_site_disorder_group
C1 C -0.0580(4) 0.00955(6) 0.42102(18) 0.0370(4) Uani 1 1 d . . .
C2 C -0.0381(4) 0.06947(6) 0.35904(18) 0.0363(4) Uani 1 1 d . . .
C3 C 0.0561(4) 0.08025(6) 0.20017(18) 0.0411(4) Uani 1 1 d . . .
H3 H 0.1026 0.0496 0.1321 0.049 Uiso 1 1 calc R . .
C4 C 0.0808(4) 0.13578(7) 0.14356(19) 0.0432(4) Uani 1 1 d . . .
H4 H 0.1485 0.1424 0.0385 0.052 Uiso 1 1 calc R . .
C5 C 0.0053(4) 0.18203(6) 0.24211(18) 0.0372(4) Uani 1 1 d . . .
C6 C -0.0994(4) 0.17199(6) 0.39776(18) 0.0395(4) Uani 1 1 d . . .
H6 H -0.1561 0.2027 0.4634 0.047 Uiso 1 1 calc R . .
C7 C -0.1192(4) 0.11602(6) 0.45490(19) 0.0402(4) Uani 1 1 d . . .
H7 H -0.1882 0.1094 0.5597 0.048 Uiso 1 1 calc R . .
C8 C -0.0471(5) 0.28385(7) 0.2738(2) 0.0500(4) Uani 1 1 d . . .
H8A H -0.0131 0.3190 0.2149 0.075 Uiso 1 1 calc R . .
H8B H 0.0982 0.2839 0.3804 0.075 Uiso 1 1 calc R . .
H8C H -0.2845 0.2810 0.2916 0.075 Uiso 1 1 calc R . .
C9 C -0.2296(4) -0.03053(7) 0.2997(2) 0.0428(4) Uani 1 1 d . . .
N9 N -0.3772(5) -0.06006(6) 0.20014(19) 0.0628(5) Uani 1 1 d . . .
O5 O 0.0394(3) 0.23584(4) 0.17623(13) 0.0482(3) Uani 1 1 d . . .

loop_
_atom_site_aniso_label
_atom_site_aniso_U_11
_atom_site_aniso_U_22
_atom_site_aniso_U_33
_atom_site_aniso_U_23
_atom_site_aniso_U_13
_atom_site_aniso_U_12
C1 0.0445(8) 0.0317(8) 0.0368(8) -0.0023(6) 0.0121(6) 0.0001(6)
C2 0.0409(8) 0.0334(8) 0.0351(8) 0.0002(6) 0.0067(6) -0.0004(6)
C3 0.0545(10) 0.0354(8) 0.0346(8) -0.0030(6) 0.0105(7) 0.0029(7)
C4 0.0565(10) 0.0427(9) 0.0324(8) 0.0028(7) 0.0136(7) 0.0007(7)
C5 0.0410(8) 0.0328(8) 0.0376(8) 0.0052(6) 0.0046(6) -0.0013(6)
C6 0.0475(9) 0.0344(8) 0.0377(8) -0.0023(6) 0.0103(7) 0.0024(7)
C7 0.0504(9) 0.0368(8) 0.0358(8) 0.0022(6) 0.0144(7) 0.0006(7)
C8 0.0617(11) 0.0337(8) 0.0558(10) 0.0027(7) 0.0126(8) 0.0019(8)
C9 0.0561(10) 0.0333(8) 0.0398(9) 0.0016(7) 0.0100(7) 0.0004(7)
N9 0.0833(12) 0.0516(9) 0.0515(9) -0.0085(7) 0.0021(8) -0.0109(8)
O5 0.0684(8) 0.0343(6) 0.0446(7) 0.0061(5) 0.0170(6) 0.0003(5)

loop_
_geom_bond_atom_site_label_1
_geom_bond_atom_site_label_2
_geom_bond_distance
_geom_bond_site_symmetry_2
_geom_bond_publ_flag
C1 C1 1.360(3) 3_556 ?
C1 C9 1.443(2) . ?
C1 C2 1.481(2) . ?
C2 C7 1.387(2) . ?
C2 C3 1.396(2) . ?
C3 C4 1.373(2) . ?
C3 H3 0.9300 . ?
C4 C5 1.388(2) . ?
C4 H4 0.9300 . ?
C5 O5 1.3683(17) . ?
C5 C6 1.386(2) . ?
C6 C7 1.382(2) . ?
C6 H6 0.9300 . ?
C7 H7 0.9300 . ?
C8 O5 1.4274(18) . ?
C8 H8A 0.9600 . ?
C8 H8B 0.9600 . ?
C8 H8C 0.9600 . ?
C9 N9 1.146(2) . ?
